data_4310088
loop_
_publ_author_name
'Chun-Long Chen'
'Andrea M. Goforth'
'Mark D. Smith'
'Cheng-Yong Su'
'Hans-Conrad zur Loye'

_publ_section_title
;
Non-Interpenetrated Square-Grid Coordination Polymers Synthesized Using an
Extremely Long N,N'-Type Ligand
;
_journal_name_full 'Inorganic Chemistry'
_journal_page_first 8762
_journal_page_last 8769
_journal_paper_doi 10.1021/ic051068o
_journal_volume 44
_journal_year 2005
_chemical_formula_sum 'C22 H20 N2'
_chemical_formula_weight 368.44
_chemical_name_systematic
; 
 ? 
;
_space_group_IT_number 14
_symmetry_cell_setting monoclinic
_symmetry_space_group_name_Hall '-P 2yn'
_symmetry_space_group_name_H-M 'P 1 21/n 1'
_atom_sites_solution_hydrogens geom
_atom_sites_solution_primary direct
_atom_sites_solution_secondary difmap
_audit_creation_method SHELXL-97
_cell_angle_alpha 90.00
_cell_angle_beta 94.2840(10)
_cell_angle_gamma 90.00
_cell_formula_units_Z 2
_cell_length_a 8.4037(5)
_cell_length_b 7.4235(4)
_cell_length_c 14.9619(9)
_cell_measurement_reflns_used 4999
_cell_measurement_temperature 294(1)
_cell_measurement_theta_max 26.356
_cell_measurement_theta_min 2.698
_cell_volume 930.79(9)
_computing_cell_refinement 'SAINT+ NT V6.22 (Bruker, 2001)'
_computing_data_collection 'SMART NT V5.625 (Bruker, 1998)'
_computing_data_reduction 'SAINT+ NT V6.22'
_computing_molecular_graphics 'SHELXTL V6.1 (Sheldrick, 2000)'
_computing_publication_material 'SHELXTL V6.1'
_computing_structure_refinement 'SHELXL-97 (Sheldrick, 1997)'
_computing_structure_solution 'SHELXS-97 (Sheldrick, 1990)'
_diffrn_ambient_temperature 294(1)
_diffrn_measured_fraction_theta_full 1.000
_diffrn_measured_fraction_theta_max 1.000
_diffrn_measurement_device_type 'Bruker SMART APEX CCD diffractometer'
_diffrn_measurement_method 'omega scans'
_diffrn_radiation_monochromator graphite
_diffrn_radiation_source 'fine-focus sealed tube'
_diffrn_radiation_type MoK\a
_diffrn_radiation_wavelength 0.71073
_diffrn_reflns_av_R_equivalents 0.0410
_diffrn_reflns_av_sigmaI/netI 0.0264
_diffrn_reflns_limit_h_max 10
_diffrn_reflns_limit_h_min -8
_diffrn_reflns_limit_k_max 8
_diffrn_reflns_limit_k_min -8
_diffrn_reflns_limit_l_max 17
_diffrn_reflns_limit_l_min -17
_diffrn_reflns_number 7012
_diffrn_reflns_theta_full 25.02
_diffrn_reflns_theta_max 25.02
_diffrn_reflns_theta_min 2.70
_diffrn_standards_decay_% 0
_exptl_absorpt_coefficient_mu 0.082
_exptl_absorpt_correction_type none
_exptl_crystal_colour yellow
_exptl_crystal_density_diffrn 1.315
_exptl_crystal_density_method 'not measured'
_exptl_crystal_description irregular
_exptl_crystal_F_000 388
_exptl_crystal_size_max 0.54
_exptl_crystal_size_mid 0.48
_exptl_crystal_size_min 0.40
_refine_diff_density_max 0.130
_refine_diff_density_min -0.153
_refine_diff_density_rms 0.032
_refine_ls_extinction_coef 0.049(6)
_refine_ls_extinction_expression Fc^*^=kFc[1+0.001xFc^2^\l^3^/sin(2\q)]^-1/4^
_refine_ls_extinction_method SHELXL
_refine_ls_goodness_of_fit_ref 1.036
_refine_ls_hydrogen_treatment constr
_refine_ls_matrix_type full
_refine_ls_number_parameters 129
_refine_ls_number_reflns 1635
_refine_ls_number_restraints 0
_refine_ls_restrained_S_all 1.036
_refine_ls_R_factor_all 0.0443
_refine_ls_R_factor_gt 0.0394
_refine_ls_shift/su_max 0.000
_refine_ls_shift/su_mean 0.000
_refine_ls_structure_factor_coef Fsqd
_refine_ls_weighting_details 'calc w=1/[\s^2^(Fo^2^)+(0.0613P)^2^+0.1672P] where P=(Fo^2^+2Fc^2^)/3'
_refine_ls_weighting_scheme calc
_refine_ls_wR_factor_gt 0.1098
_refine_ls_wR_factor_ref 0.1135
_reflns_number_gt 1435
_reflns_number_total 1635
_reflns_threshold_expression >2sigma(I)
_cod_data_source_file ic051068osi20050629_090435_1.cif
_cod_data_source_block Ligand
_cod_depositor_comments
;
The following automatic conversions were performed:
'_symmetry_cell_setting' value 'Monoclinic' changed to 'monoclinic'
according to '/home/saulius/struct/CIF-dictionaries/cif_core.dic'
dictionary named 'cif_core.dic' version 2.4.1 from 2010-06-29.

Automatic conversion script
Id: cif_fix_enum 1527 2010-12-29 10:47:43Z saulius 
;
_cod_original_sg_symbol_H-M 'P 21/n'
_cod_database_code 4310088

loop_
_symmetry_equiv_pos_as_xyz
'x, y, z'
'-x+1/2, y+1/2, -z+1/2'
'-x, -y, -z'
'x-1/2, -y-1/2, z-1/2'

loop_
_atom_site_label
_atom_site_type_symbol
_atom_site_fract_x
_atom_site_fract_y
_atom_site_fract_z
_atom_site_U_iso_or_equiv
_atom_site_adp_type
_atom_site_occupancy
_atom_site_symmetry_multiplicity
_atom_site_calc_flag
_atom_site_refinement_flags
_atom_site_disorder_assembly
_atom_site_disorder_group
C1 C 0.57775(18) 0.7352(2) 0.71424(10) 0.0517(4) Uani 1 1 d . . .
H1 H 0.6045 0.6264 0.7423 0.062 Uiso 1 1 calc R . .
C2 C 0.5702(2) 1.0114(2) 0.68028(10) 0.0572(4) Uani 1 1 d . . .
H2 H 0.5924 1.1341 0.6808 0.069 Uiso 1 1 calc R . .
C3 C 0.4611(2) 0.93121(19) 0.62323(10) 0.0551(4) Uani 1 1 d . . .
H3 H 0.3959 0.9864 0.5783 0.066 Uiso 1 1 calc R . .
C4 C 0.37211(16) 0.61177(17) 0.60193(9) 0.0415(4) Uani 1 1 d . . .
C5 C 0.32448(18) 0.62452(19) 0.51146(9) 0.0467(4) Uani 1 1 d . . .
H5 H 0.3561 0.7226 0.4784 0.056 Uiso 1 1 calc R . .
C6 C 0.23029(17) 0.49191(19) 0.47042(9) 0.0467(4) Uani 1 1 d . . .
H6 H 0.1984 0.5024 0.4098 0.056 Uiso 1 1 calc R . .
C7 C 0.18209(17) 0.34318(17) 0.51753(9) 0.0435(4) Uani 1 1 d . . .
C8 C 0.23262(19) 0.33232(19) 0.60879(10) 0.0508(4) Uani 1 1 d . . .
H8 H 0.2026 0.2336 0.6419 0.061 Uiso 1 1 calc R . .
C9 C 0.32574(18) 0.46475(18) 0.65035(9) 0.0498(4) Uani 1 1 d . . .
H9 H 0.3575 0.4553 0.7111 0.060 Uiso 1 1 calc R . .
C10 C 0.07915(17) 0.20100(18) 0.47407(9) 0.0465(4) Uani 1 1 d . . .
C11 C 0.01693(19) 0.2253(2) 0.37901(9) 0.0544(4) Uani 1 1 d . . .
H11A H 0.1004 0.2010 0.3403 0.082 Uiso 1 1 calc R . .
H11B H -0.0196 0.3469 0.3700 0.082 Uiso 1 1 calc R . .
H11C H -0.0701 0.1437 0.3654 0.082 Uiso 1 1 calc R . .
N1 N 0.46537(13) 0.75164(14) 0.64470(7) 0.0435(3) Uani 1 1 d . . .
N2 N 0.64406(16) 0.88888(17) 0.73736(8) 0.0569(4) Uani 1 1 d . . .
N3 N 0.04926(19) 0.06465(17) 0.52234(9) 0.0714(5) Uani 1 1 d . . .

loop_
_atom_site_aniso_label
_atom_site_aniso_U_11
_atom_site_aniso_U_22
_atom_site_aniso_U_33
_atom_site_aniso_U_23
_atom_site_aniso_U_13
_atom_site_aniso_U_12
C1 0.0507(9) 0.0486(8) 0.0531(8) 0.0006(6) -0.0136(7) -0.0001(7)
C2 0.0705(11) 0.0435(8) 0.0560(9) -0.0044(7) -0.0062(7) -0.0082(7)
C3 0.0690(10) 0.0405(8) 0.0530(8) 0.0012(6) -0.0130(7) 0.0009(7)
C4 0.0410(8) 0.0386(7) 0.0437(7) -0.0041(6) -0.0055(6) 0.0032(6)
C5 0.0533(9) 0.0434(8) 0.0426(7) 0.0025(6) -0.0012(6) -0.0034(6)
C6 0.0529(9) 0.0476(8) 0.0382(7) -0.0012(6) -0.0060(6) 0.0007(6)
C7 0.0463(8) 0.0376(7) 0.0448(7) -0.0031(6) -0.0081(6) 0.0044(6)
C8 0.0632(10) 0.0387(8) 0.0484(8) 0.0060(6) -0.0104(7) -0.0031(7)
C9 0.0616(9) 0.0435(8) 0.0414(7) 0.0025(6) -0.0151(6) -0.0007(7)
C10 0.0494(8) 0.0396(7) 0.0486(8) -0.0034(6) -0.0087(6) 0.0038(6)
C11 0.0585(10) 0.0586(9) 0.0448(8) -0.0064(7) -0.0047(7) -0.0102(7)
N1 0.0447(7) 0.0396(6) 0.0446(6) -0.0026(5) -0.0070(5) 0.0008(5)
N2 0.0576(8) 0.0543(8) 0.0563(7) -0.0056(6) -0.0118(6) -0.0079(6)
N3 0.0980(12) 0.0448(8) 0.0650(9) 0.0063(7) -0.0379(8) -0.0198(7)

loop_
_atom_type_symbol
_atom_type_description
_atom_type_scat_dispersion_real
_atom_type_scat_dispersion_imag
_atom_type_scat_source
C C 0.0033 0.0016 'International Tables Vol C Tables 4.2.6.8 and 6.1.1.4'
H H 0.0000 0.0000 'International Tables Vol C Tables 4.2.6.8 and 6.1.1.4'
N N 0.0061 0.0033 'International Tables Vol C Tables 4.2.6.8 and 6.1.1.4'

loop_
_geom_angle_atom_site_label_1
_geom_angle_atom_site_label_2
_geom_angle_atom_site_label_3
_geom_angle
_geom_angle_site_symmetry_1
_geom_angle_site_symmetry_3
_geom_angle_publ_flag
N2 C1 N1 112.53(13) . . ?
N2 C1 H1 123.7 . . ?
N1 C1 H1 123.7 . . ?
C3 C2 N2 111.03(13) . . ?
C3 C2 H2 124.5 . . ?
N2 C2 H2 124.5 . . ?
C2 C3 N1 106.09(13) . . ?
C2 C3 H3 127.0 . . ?
N1 C3 H3 127.0 . . ?
C9 C4 C5 119.59(12) . . ?
C9 C4 N1 120.51(11) . . ?
C5 C4 N1 119.89(12) . . ?
C6 C5 C4 120.04(13) . . ?
C6 C5 H5 120.0 . . ?
C4 C5 H5 120.0 . . ?
C5 C6 C7 121.47(12) . . ?
C5 C6 H6 119.3 . . ?
C7 C6 H6 119.3 . . ?
C6 C7 C8 117.53(13) . . ?
C6 C7 C10 121.77(12) . . ?
C8 C7 C10 120.69(13) . . ?
C9 C8 C7 121.33(13) . . ?
C9 C8 H8 119.3 . . ?
C7 C8 H8 119.3 . . ?
C8 C9 C4 120.03(12) . . ?
C8 C9 H9 120.0 . . ?
C4 C9 H9 120.0 . . ?
N3 C10 C7 116.62(13) . . ?
N3 C10 C11 124.43(13) . . ?
C7 C10 C11 118.95(12) . . ?
C10 C11 H11A 109.5 . . ?
C10 C11 H11B 109.5 . . ?
H11A C11 H11B 109.5 . . ?
C10 C11 H11C 109.5 . . ?
H11A C11 H11C 109.5 . . ?
H11B C11 H11C 109.5 . . ?
C1 N1 C3 105.77(12) . . ?
C1 N1 C4 127.37(12) . . ?
C3 N1 C4 126.86(12) . . ?
C1 N2 C2 104.58(12) . . ?
C10 N3 N3 113.94(15) . 3_556 ?

loop_
_geom_bond_atom_site_label_1
_geom_bond_atom_site_label_2
_geom_bond_distance
_geom_bond_site_symmetry_2
_geom_bond_publ_flag
C1 N2 1.3052(19) . ?
C1 N1 1.3575(18) . ?
C1 H1 0.9300 . ?
C2 C3 1.344(2) . ?
C2 N2 1.3648(19) . ?
C2 H2 0.9300 . ?
C3 N1 1.3710(18) . ?
C3 H3 0.9300 . ?
C4 C9 1.3820(19) . ?
C4 C5 1.3858(19) . ?
C4 N1 1.4236(17) . ?
C5 C6 1.3785(19) . ?
C5 H5 0.9300 . ?
C6 C7 1.3865(19) . ?
C6 H6 0.9300 . ?
C7 C8 1.4016(19) . ?
C7 C10 1.4837(19) . ?
C8 C9 1.376(2) . ?
C8 H8 0.9300 . ?
C9 H9 0.9300 . ?
C10 N3 1.2792(19) . ?
C10 C11 1.4892(19) . ?
C11 H11A 0.9600 . ?
C11 H11B 0.9600 . ?
C11 H11C 0.9600 . ?
N3 N3 1.404(2) 3_556 ?

loop_
_geom_torsion_atom_site_label_1
_geom_torsion_atom_site_label_2
_geom_torsion_atom_site_label_3
_geom_torsion_atom_site_label_4
_geom_torsion
_geom_torsion_site_symmetry_1
_geom_torsion_site_symmetry_2
_geom_torsion_site_symmetry_3
_geom_torsion_site_symmetry_4
_geom_torsion_publ_flag
N2 C2 C3 N1 0.06(19) . . . . ?
C9 C4 C5 C6 0.6(2) . . . . ?
N1 C4 C5 C6 -178.11(12) . . . . ?
C4 C5 C6 C7 -0.5(2) . . . . ?
C5 C6 C7 C8 0.0(2) . . . . ?
C5 C6 C7 C10 179.27(13) . . . . ?
C6 C7 C8 C9 0.4(2) . . . . ?
C10 C7 C8 C9 -178.83(14) . . . . ?
C7 C8 C9 C4 -0.4(2) . . . . ?
C5 C4 C9 C8 -0.1(2) . . . . ?
N1 C4 C9 C8 178.54(13) . . . . ?
C6 C7 C10 N3 176.12(15) . . . . ?
C8 C7 C10 N3 -4.7(2) . . . . ?
C6 C7 C10 C11 -4.3(2) . . . . ?
C8 C7 C10 C11 174.90(14) . . . . ?
N2 C1 N1 C3 -0.36(18) . . . . ?
N2 C1 N1 C4 179.01(13) . . . . ?
C2 C3 N1 C1 0.17(17) . . . . ?
C2 C3 N1 C4 -179.20(13) . . . . ?
C9 C4 N1 C1 33.1(2) . . . . ?
C5 C4 N1 C1 -148.27(15) . . . . ?
C9 C4 N1 C3 -147.68(15) . . . . ?
C5 C4 N1 C3 31.0(2) . . . . ?
N1 C1 N2 C2 0.39(18) . . . . ?
C3 C2 N2 C1 -0.27(19) . . . . ?
C7 C10 N3 N3 179.70(17) . . . 3_556 ?
C11 C10 N3 N3 0.2(3) . . . 3_556 ?
